data_4038653
loop_
_publ_author_name
'Dressler, Justin'
'Barker, Joshua E.'
'Karas, Lucas J.'
'Hashimoto, Hannah'
'Kishi, Ryohei'
'Zakharov, Lev N.'
'MacMillan, Samantha N.'
'G\'omez-Garc\'ia, Carlos J'
'Nakano, Masayoshi'
'Wu, Judy I.'
'Haley, Michael M.'

_publ_section_title
;
 Late-stage Modification of Electronic Properties of Antiaromatic and
 Diradicaloid Indeno[1,2-b]fluorene Analogues via Sulfur Oxidation.
;
_journal_name_full 'The Journal of organic chemistry'
_journal_paper_doi 10.1021/acs.joc.0c01387
_journal_year 2020
_chemical_absolute_configuration ad
_chemical_formula_sum 'C54 H48 Cl6 N2 O4 S2'
_chemical_formula_weight 1065.76
_space_group_crystal_system monoclinic
_space_group_IT_number 9
_space_group_name_Hall 'C -2yc'
_space_group_name_H-M_alt 'C 1 c 1'
_atom_sites_solution_hydrogens geom
_audit_creation_method SHELXL-2014/7
_cell_angle_alpha 90
_cell_angle_beta 98.21(2)
_cell_angle_gamma 90
_cell_formula_units_Z 4
_cell_length_a 11.949(3)
_cell_length_b 25.877(6)
_cell_length_c 16.528(5)
_cell_measurement_reflns_used 2524
_cell_measurement_temperature 173(2)
_cell_measurement_theta_max 64.75
_cell_measurement_theta_min 4.11
_cell_volume 5058(2)
_computing_cell_refinement 'Bruker SAINT'
_computing_data_collection 'Bruker APEX2'
_computing_data_reduction 'Bruker SAINT'
_computing_molecular_graphics 'Bruker SHELXTL'
_computing_publication_material 'Bruker SHELXTL'
_computing_structure_refinement 'SHELXL-2014/7 (Sheldrick, 2014)'
_computing_structure_solution 'SHELXS-97 (Sheldrick 2008)'
_diffrn_ambient_temperature 173(2)
_diffrn_measured_fraction_theta_full 0.967
_diffrn_measured_fraction_theta_max 0.961
_diffrn_measurement_device_type 'Bruker Apex II CCD'
_diffrn_measurement_method '\w and \f scans'
_diffrn_radiation_type CuK\a
_diffrn_radiation_wavelength 1.54178
_diffrn_reflns_av_R_equivalents 0.0827
_diffrn_reflns_av_unetI/netI 0.1666
_diffrn_reflns_Laue_measured_fraction_full 0.967
_diffrn_reflns_Laue_measured_fraction_max 0.961
_diffrn_reflns_limit_h_max 14
_diffrn_reflns_limit_h_min -13
_diffrn_reflns_limit_k_max 30
_diffrn_reflns_limit_k_min -30
_diffrn_reflns_limit_l_max 17
_diffrn_reflns_limit_l_min -19
_diffrn_reflns_number 17136
_diffrn_reflns_point_group_measured_fraction_full 0.967
_diffrn_reflns_point_group_measured_fraction_max 0.961
_diffrn_reflns_theta_full 67.679
_diffrn_reflns_theta_max 67.934
_diffrn_reflns_theta_min 3.416
_diffrn_source 'incoatec i\mS'
_exptl_absorpt_coefficient_mu 4.257
_exptl_absorpt_correction_T_max 0.7528
_exptl_absorpt_correction_T_min 0.5986
_exptl_absorpt_correction_type multi-scan
_exptl_absorpt_process_details SADABS
_exptl_crystal_colour red
_exptl_crystal_density_diffrn 1.400
_exptl_crystal_description cut-strip
_exptl_crystal_F_000 2208
_exptl_crystal_size_max 0.140
_exptl_crystal_size_mid 0.060
_exptl_crystal_size_min 0.020
_platon_squeeze_details
;
Solvent molecule CHCl3, 58 electrons, is highly disordered
and was treated by SQUEEZE
;
_refine_diff_density_max 0.277
_refine_diff_density_min -0.348
_refine_diff_density_rms 0.060
_refine_ls_abs_structure_details
;
 Refined as an inversion twin.
;
_refine_ls_abs_structure_Flack 0.28(3)
_refine_ls_extinction_method none
_refine_ls_goodness_of_fit_ref 1.052
_refine_ls_hydrogen_treatment constr
_refine_ls_matrix_type full
_refine_ls_number_parameters 578
_refine_ls_number_reflns 6906
_refine_ls_number_restraints 2
_refine_ls_restrained_S_all 1.052
_refine_ls_R_factor_all 0.0972
_refine_ls_R_factor_gt 0.0719
_refine_ls_shift/su_max 0.000
_refine_ls_shift/su_mean 0.000
_refine_ls_structure_factor_coef Fsqd
_refine_ls_weighting_details 'w=1/[\s^2^(Fo^2^)+(0.0155P)^2^+2.4670P] where P=(Fo^2^+2Fc^2^)/3'
_refine_ls_weighting_scheme calc
_refine_ls_wR_factor_gt 0.1746
_refine_ls_wR_factor_ref 0.2030
_reflns_Friedel_coverage 0.997
_reflns_Friedel_fraction_full 0.967
_reflns_Friedel_fraction_max 0.961
_reflns_number_gt 4610
_reflns_number_total 6906
_reflns_threshold_expression 'I > 2\s(I)'
_cod_data_source_file jo0c01387_si_005.cif
_cod_data_source_block cu_mh263_0m_a_sqd
_cod_original_sg_symbol_H-M 'C c'
_cod_database_code 4038653
_shelx_shelxl_version_number 2014/7
_shelx_space_group_comment
;
The symmetry employed for this shelxl refinement is uniquely defined
by the following loop, which should always be used as a source of
symmetry information in preference to the above space-group names.
They are only intended as comments.
;
_shelx_estimated_absorpt_t_min 0.587
_shelx_estimated_absorpt_t_max 0.920
_platon_squeeze_void_probe_radius 1.20

loop_
_space_group_symop_operation_xyz
'x, y, z'
'x, -y, z+1/2'
'x+1/2, y+1/2, z'
'x+1/2, -y+1/2, z+1/2'

loop_
_atom_site_label
_atom_site_type_symbol
_atom_site_fract_x
_atom_site_fract_y
_atom_site_fract_z
_atom_site_U_iso_or_equiv
_atom_site_adp_type
_atom_site_occupancy
_atom_site_site_symmetry_order
_atom_site_calc_flag
_atom_site_refinement_flags_posn
_atom_site_refinement_flags_adp
_atom_site_refinement_flags_occupancy
_atom_site_disorder_assembly
_atom_site_disorder_group
S1 S 0.7793(2) 0.20937(9) 0.86568(15) 0.0634(7) Uani 1 1 d . . . . .
S2 S 0.3960(2) 0.55047(8) 0.34089(16) 0.0623(7) Uani 1 1 d . . . . .
O1 O 0.8985(6) 0.2069(3) 0.8637(5) 0.085(3) Uani 1 1 d . . . . .
O2 O 0.7401(7) 0.2129(3) 0.9421(5) 0.078(2) Uani 1 1 d . . . . .
O3 O 0.2776(6) 0.5552(3) 0.3421(6) 0.082(3) Uani 1 1 d . . . . .
O4 O 0.4355(9) 0.5472(3) 0.2642(5) 0.091(3) Uani 1 1 d . . . . .
N1 N 0.7342(7) 0.2602(3) 0.8124(5) 0.059(2) Uani 1 1 d . . . . .
N2 N 0.4383(6) 0.4973(3) 0.3908(5) 0.056(2) Uani 1 1 d . . . . .
C1 C 0.6471(7) 0.3513(3) 0.7033(6) 0.049(2) Uani 1 1 d . . . . .
H1B H 0.6782 0.3639 0.7557 0.059 Uiso 1 1 calc R U . . .
C2 C 0.6406(7) 0.3000(3) 0.6874(6) 0.048(2) Uani 1 1 d . . . . .
C3 C 0.5889(7) 0.2796(3) 0.6119(5) 0.047(2) Uani 1 1 d . . . . .
C4 C 0.5463(7) 0.3117(3) 0.5489(5) 0.047(2) Uani 1 1 d . . . . .
H4B H 0.5118 0.2982 0.4980 0.057 Uiso 1 1 calc R U . . .
C5 C 0.5557(7) 0.3665(3) 0.5627(5) 0.047(2) Uani 1 1 d . . . . .
C6 C 0.6055(7) 0.3857(3) 0.6383(5) 0.0427(19) Uani 1 1 d . . . . .
C7 C 0.6174(8) 0.4395(3) 0.6511(6) 0.055(2) Uani 1 1 d . . . . .
H7A H 0.6512 0.4527 0.7024 0.066 Uiso 1 1 calc R U . . .
C8 C 0.5795(7) 0.4720(3) 0.5887(6) 0.048(2) Uani 1 1 d . . . . .
C9 C 0.5264(7) 0.4534(3) 0.5151(5) 0.047(2) Uani 1 1 d . . . . .
C10 C 0.5123(7) 0.4017(3) 0.4990(5) 0.050(2) Uani 1 1 d . . . . .
H10A H 0.4753 0.3897 0.4478 0.060 Uiso 1 1 calc R U . . .
C11 C 0.6799(7) 0.2553(3) 0.7421(6) 0.048(2) Uani 1 1 d . . . . .
C12 C 0.6452(7) 0.2079(3) 0.6935(6) 0.045(2) Uani 1 1 d . . . . .
C13 C 0.5934(7) 0.2224(3) 0.6192(6) 0.048(2) Uani 1 1 d . . . . .
C14 C 0.6642(7) 0.1576(3) 0.7335(6) 0.048(2) Uani 1 1 d . . . . .
C15 C 0.7163(7) 0.1544(3) 0.8118(6) 0.054(2) Uani 1 1 d . . . . .
C16 C 0.7301(8) 0.1089(4) 0.8574(6) 0.059(3) Uani 1 1 d . . . . .
H16A H 0.7654 0.1088 0.9126 0.071 Uiso 1 1 calc R U . . .
C17 C 0.6912(9) 0.0653(3) 0.8196(8) 0.066(3) Uani 1 1 d . . . . .
H17A H 0.7001 0.0335 0.8485 0.080 Uiso 1 1 calc R U . . .
C18 C 0.6385(8) 0.0654(4) 0.7399(7) 0.067(3) Uani 1 1 d . . . . .
H18A H 0.6120 0.0339 0.7149 0.080 Uiso 1 1 calc R U . . .
C19 C 0.6236(8) 0.1117(3) 0.6950(7) 0.060(3) Uani 1 1 d . . . . .
H19A H 0.5870 0.1118 0.6401 0.072 Uiso 1 1 calc R U . . .
C20 C 0.5835(7) 0.5300(3) 0.5851(6) 0.053(2) Uani 1 1 d . . . . .
C21 C 0.5324(7) 0.5460(3) 0.5108(6) 0.047(2) Uani 1 1 d . . . . .
C22 C 0.4925(7) 0.4995(3) 0.4621(6) 0.051(2) Uani 1 1 d . . . . .
C23 C 0.5189(7) 0.5981(3) 0.4735(6) 0.049(2) Uani 1 1 d . . . . .
C24 C 0.4641(7) 0.6033(3) 0.3951(6) 0.052(2) Uani 1 1 d . . . . .
C25 C 0.4534(8) 0.6504(4) 0.3551(6) 0.062(3) Uani 1 1 d . . . . .
H25A H 0.4161 0.6524 0.3004 0.075 Uiso 1 1 calc R U . . .
C26 C 0.4965(8) 0.6939(4) 0.3943(7) 0.065(3) Uani 1 1 d . . . . .
H26A H 0.4900 0.7264 0.3672 0.078 Uiso 1 1 calc R U . . .
C27 C 0.5507(9) 0.6903(4) 0.4753(7) 0.067(3) Uani 1 1 d . . . . .
H27A H 0.5799 0.7206 0.5031 0.080 Uiso 1 1 calc R U . . .
C28 C 0.5623(7) 0.6428(3) 0.5153(6) 0.051(2) Uani 1 1 d . . . . .
H28A H 0.5991 0.6406 0.5701 0.062 Uiso 1 1 calc R U . . .
C30 C 0.5435(7) 0.1873(3) 0.5503(6) 0.047(2) Uani 1 1 d . . . . .
C31 C 0.4285(8) 0.1772(3) 0.5418(6) 0.050(2) Uani 1 1 d . . . . .
C32 C 0.3855(8) 0.1406(4) 0.4846(6) 0.059(2) Uani 1 1 d . . . . .
H32A H 0.3065 0.1339 0.4777 0.071 Uiso 1 1 calc R U . . .
C33 C 0.4520(8) 0.1132(3) 0.4367(6) 0.055(2) Uani 1 1 d . . . . .
C34 C 0.5676(8) 0.1264(4) 0.4461(6) 0.061(3) Uani 1 1 d . . . . .
H34A H 0.6152 0.1095 0.4130 0.073 Uiso 1 1 calc R U . . .
C35 C 0.6140(8) 0.1629(3) 0.5014(6) 0.054(2) Uani 1 1 d . . . . .
C36 C 0.3528(9) 0.2032(4) 0.5936(7) 0.067(3) Uani 1 1 d . . . . .
H36A H 0.2751 0.1908 0.5781 0.100 Uiso 1 1 calc R U . . .
H36B H 0.3781 0.1950 0.6512 0.100 Uiso 1 1 calc R U . . .
H36C H 0.3554 0.2406 0.5855 0.100 Uiso 1 1 calc R U . . .
C37 C 0.7394(8) 0.1735(4) 0.5123(7) 0.068(3) Uani 1 1 d . . . . .
H37A H 0.7579 0.2004 0.5538 0.102 Uiso 1 1 calc R U . . .
H37B H 0.7808 0.1418 0.5298 0.102 Uiso 1 1 calc R U . . .
H37C H 0.7609 0.1852 0.4603 0.102 Uiso 1 1 calc R U . . .
C38 C 0.4097(10) 0.0697(5) 0.3790(8) 0.083(4) Uani 1 1 d . . . . .
C39 C 0.4212(13) 0.0866(8) 0.2917(9) 0.123(6) Uani 1 1 d . . . . .
H39A H 0.3773 0.1183 0.2784 0.184 Uiso 1 1 calc R U . . .
H39B H 0.5010 0.0932 0.2877 0.184 Uiso 1 1 calc R U . . .
H39C H 0.3927 0.0592 0.2533 0.184 Uiso 1 1 calc R U . . .
C40 C 0.2859(9) 0.0570(4) 0.3810(7) 0.071(3) Uani 1 1 d . . . . .
H40A H 0.2400 0.0880 0.3671 0.106 Uiso 1 1 calc R U . . .
H40B H 0.2620 0.0296 0.3413 0.106 Uiso 1 1 calc R U . . .
H40C H 0.2761 0.0453 0.4359 0.106 Uiso 1 1 calc R U . . .
C41 C 0.4763(12) 0.0213(4) 0.4006(11) 0.130(7) Uani 1 1 d . . . . .
H41A H 0.5568 0.0282 0.3998 0.195 Uiso 1 1 calc R U . . .
H41B H 0.4649 0.0099 0.4553 0.195 Uiso 1 1 calc R U . . .
H41C H 0.4508 -0.0058 0.3607 0.195 Uiso 1 1 calc R U . . .
C42 C 0.6404(8) 0.5592(3) 0.6584(6) 0.050(2) Uani 1 1 d . . . . .
C43 C 0.7595(7) 0.5597(3) 0.6729(6) 0.047(2) Uani 1 1 d . . . . .
C44 C 0.8102(7) 0.5865(3) 0.7415(5) 0.048(2) Uani 1 1 d . . . . .
H44A H 0.8903 0.5885 0.7512 0.058 Uiso 1 1 calc R U . . .
C45 C 0.7485(8) 0.6106(3) 0.7970(6) 0.053(2) Uani 1 1 d . . . . .
C46 C 0.6334(8) 0.6085(4) 0.7815(7) 0.063(3) Uani 1 1 d . . . . .
H46A H 0.5900 0.6242 0.8187 0.076 Uiso 1 1 calc R U . . .
C47 C 0.5775(7) 0.5835(3) 0.7118(6) 0.050(2) Uani 1 1 d . . . . .
C48 C 0.8295(7) 0.5335(4) 0.6183(6) 0.058(2) Uani 1 1 d . . . . .
H48A H 0.7802 0.5167 0.5734 0.087 Uiso 1 1 calc R U . . .
H48B H 0.8774 0.5590 0.5959 0.087 Uiso 1 1 calc R U . . .
H48C H 0.8772 0.5075 0.6494 0.087 Uiso 1 1 calc R U . . .
C49 C 0.4490(8) 0.5846(4) 0.6976(8) 0.073(3) Uani 1 1 d . . . . .
H49A H 0.4215 0.6036 0.7421 0.109 Uiso 1 1 calc R U . . .
H49B H 0.4229 0.6019 0.6455 0.109 Uiso 1 1 calc R U . . .
H49C H 0.4199 0.5492 0.6959 0.109 Uiso 1 1 calc R U . . .
C50 C 0.8121(9) 0.6381(4) 0.8752(8) 0.072(3) Uani 1 1 d . . . . .
C51 C 0.8000(11) 0.6025(5) 0.9490(8) 0.083(3) Uani 1 1 d . . . . .
H51A H 0.7197 0.5958 0.9510 0.125 Uiso 1 1 calc R U . . .
H51B H 0.8391 0.5698 0.9430 0.125 Uiso 1 1 calc R U . . .
H51C H 0.8335 0.6196 0.9997 0.125 Uiso 1 1 calc R U . . .
C52 C 0.9336(8) 0.6480(5) 0.8726(7) 0.078(3) Uani 1 1 d . . . . .
H52A H 0.9718 0.6153 0.8641 0.117 Uiso 1 1 calc R U . . .
H52B H 0.9416 0.6717 0.8275 0.117 Uiso 1 1 calc R U . . .
H52C H 0.9677 0.6635 0.9244 0.117 Uiso 1 1 calc R U . . .
C53 C 0.7523(12) 0.6892(4) 0.8884(9) 0.094(4) Uani 1 1 d . . . . .
H53A H 0.6719 0.6827 0.8901 0.142 Uiso 1 1 calc R U . . .
H53B H 0.7865 0.7047 0.9402 0.142 Uiso 1 1 calc R U . . .
H53C H 0.7603 0.7129 0.8433 0.142 Uiso 1 1 calc R U . . .
C1S C 0.2143(11) 0.5609(5) 0.1150(9) 0.088(4) Uani 1 1 d . . . . .
H1SA H 0.2458 0.5512 0.1723 0.105 Uiso 1 1 calc R U . . .
Cl1S Cl 0.2728(4) 0.61953(16) 0.0940(3) 0.1295(16) Uani 1 1 d . . . . .
Cl2S Cl 0.0676(3) 0.56596(17) 0.1100(3) 0.1186(14) Uani 1 1 d . . . . .
Cl3S Cl 0.2465(3) 0.51172(14) 0.0517(3) 0.1035(11) Uani 1 1 d . . . . .

loop_
_atom_site_aniso_label
_atom_site_aniso_U_11
_atom_site_aniso_U_22
_atom_site_aniso_U_33
_atom_site_aniso_U_23
_atom_site_aniso_U_13
_atom_site_aniso_U_12
S1 0.0799(17) 0.0562(12) 0.0478(13) 0.0090(11) -0.0124(12) 0.0018(11)
S2 0.0787(17) 0.0465(11) 0.0560(15) 0.0063(11) -0.0097(12) 0.0034(10)
O1 0.056(4) 0.086(5) 0.099(6) 0.019(4) -0.035(4) -0.001(3)
O2 0.118(7) 0.055(4) 0.057(5) 0.008(3) 0.000(4) 0.002(3)
O3 0.069(5) 0.055(4) 0.114(7) 0.014(4) -0.017(4) 0.002(3)
O4 0.156(8) 0.064(4) 0.047(5) 0.001(4) -0.003(5) 0.003(4)
N1 0.067(5) 0.054(4) 0.051(5) 0.001(4) -0.010(4) -0.003(3)
N2 0.058(5) 0.057(4) 0.050(5) 0.010(4) -0.006(4) 0.002(3)
C1 0.059(5) 0.040(4) 0.046(5) 0.003(4) -0.006(4) 0.003(4)
C2 0.053(5) 0.039(4) 0.048(5) 0.004(4) -0.008(4) 0.003(3)
C3 0.058(5) 0.034(4) 0.044(5) 0.002(4) -0.006(4) 0.007(3)
C4 0.051(5) 0.040(4) 0.046(5) 0.001(4) -0.009(4) 0.001(3)
C5 0.052(5) 0.044(4) 0.041(5) 0.005(4) -0.007(4) 0.002(3)
C6 0.042(4) 0.045(4) 0.040(4) 0.003(4) 0.004(3) 0.005(3)
C7 0.074(6) 0.042(4) 0.046(5) -0.001(4) -0.006(4) -0.008(4)
C8 0.055(5) 0.042(4) 0.046(5) 0.001(4) 0.003(4) -0.002(3)
C9 0.050(5) 0.044(4) 0.044(5) 0.010(4) 0.003(4) -0.001(3)
C10 0.057(5) 0.046(4) 0.044(5) 0.001(4) -0.006(4) 0.010(4)
C11 0.047(5) 0.048(4) 0.044(5) 0.008(4) -0.008(4) -0.005(3)
C12 0.053(5) 0.034(4) 0.047(5) 0.002(4) 0.008(4) 0.008(3)
C13 0.051(5) 0.043(4) 0.045(5) -0.008(4) -0.004(4) 0.003(4)
C14 0.043(5) 0.044(4) 0.058(6) 0.008(4) 0.011(4) 0.011(3)
C15 0.052(5) 0.049(5) 0.061(6) 0.013(4) 0.010(5) 0.014(4)
C16 0.054(5) 0.064(6) 0.059(6) 0.013(5) 0.007(4) 0.017(4)
C17 0.077(7) 0.031(4) 0.091(8) 0.019(5) 0.012(6) -0.001(4)
C18 0.064(7) 0.054(5) 0.079(8) 0.003(5) 0.000(6) -0.003(4)
C19 0.066(6) 0.040(4) 0.069(6) -0.003(4) -0.004(5) 0.005(4)
C20 0.062(6) 0.042(4) 0.051(5) -0.002(4) -0.004(4) 0.005(4)
C21 0.045(5) 0.034(4) 0.061(6) 0.001(4) 0.006(4) 0.003(3)
C22 0.046(5) 0.052(5) 0.052(5) 0.005(4) 0.004(4) 0.001(3)
C23 0.047(5) 0.048(4) 0.056(6) 0.003(4) 0.016(4) 0.010(4)
C24 0.053(5) 0.048(4) 0.057(6) 0.006(4) 0.019(4) 0.013(4)
C25 0.074(7) 0.061(5) 0.050(6) 0.012(5) 0.007(5) 0.010(4)
C26 0.064(6) 0.053(5) 0.078(8) 0.019(5) 0.015(5) -0.004(4)
C27 0.071(7) 0.054(5) 0.073(7) 0.013(5) 0.001(6) -0.005(4)
C28 0.046(5) 0.052(5) 0.056(6) 0.007(4) 0.005(4) 0.004(4)
C30 0.060(5) 0.030(3) 0.046(5) 0.000(3) -0.007(4) 0.006(3)
C31 0.055(5) 0.044(4) 0.050(5) -0.005(4) 0.002(4) 0.006(3)
C32 0.062(6) 0.058(5) 0.053(6) -0.005(5) -0.002(5) 0.007(4)
C33 0.059(6) 0.054(5) 0.048(5) -0.004(4) -0.003(4) 0.002(4)
C34 0.075(7) 0.061(5) 0.044(5) -0.018(4) 0.003(5) 0.014(4)
C35 0.068(6) 0.051(5) 0.044(5) -0.001(4) 0.008(4) -0.002(4)
C36 0.070(7) 0.055(5) 0.071(7) 0.000(5) -0.001(5) -0.005(4)
C37 0.058(6) 0.075(6) 0.075(7) -0.013(6) 0.019(5) 0.001(5)
C38 0.074(8) 0.098(8) 0.073(8) -0.030(7) -0.005(6) -0.006(6)
C39 0.094(10) 0.206(19) 0.070(9) -0.052(11) 0.013(8) -0.031(10)
C40 0.073(7) 0.075(6) 0.057(6) -0.010(5) -0.017(5) -0.011(5)
C41 0.120(11) 0.071(7) 0.177(17) -0.070(9) -0.053(11) 0.026(7)
C42 0.065(6) 0.035(4) 0.049(5) -0.002(4) 0.003(4) -0.005(4)
C43 0.052(5) 0.038(4) 0.050(5) 0.004(4) 0.006(4) -0.004(3)
C44 0.053(5) 0.048(4) 0.041(5) -0.001(4) -0.002(4) 0.000(4)
C45 0.064(6) 0.048(4) 0.047(5) -0.005(4) 0.005(4) -0.001(4)
C46 0.067(6) 0.063(5) 0.059(6) 0.004(5) 0.005(5) -0.003(4)
C47 0.047(5) 0.051(4) 0.052(5) 0.000(4) 0.006(4) -0.005(4)
C48 0.052(6) 0.072(6) 0.048(5) -0.012(5) 0.003(4) -0.001(4)
C49 0.047(6) 0.079(6) 0.091(9) -0.009(6) 0.005(5) -0.009(5)
C50 0.065(7) 0.066(6) 0.080(8) -0.015(6) -0.002(6) -0.001(5)
C51 0.087(8) 0.092(8) 0.067(7) -0.011(7) 0.000(6) -0.010(6)
C52 0.063(6) 0.101(8) 0.069(7) -0.031(7) 0.011(6) -0.019(6)
C53 0.120(10) 0.070(6) 0.085(10) -0.033(7) -0.015(7) 0.015(6)
C1S 0.072(8) 0.103(9) 0.086(9) 0.014(7) 0.002(6) -0.007(6)
Cl1S 0.146(4) 0.113(3) 0.145(4) -0.001(3) 0.072(3) -0.021(2)
Cl2S 0.083(2) 0.139(3) 0.136(4) -0.018(3) 0.022(2) -0.002(2)
Cl3S 0.090(2) 0.114(2) 0.108(3) 0.010(2) 0.0171(18) 0.0122(18)

loop_
_atom_type_symbol
_atom_type_description
_atom_type_scat_dispersion_real
_atom_type_scat_dispersion_imag
_atom_type_scat_source
C C 0.0181 0.0091 'International Tables Vol C Tables 4.2.6.8 and 6.1.1.4'
H H 0.0000 0.0000 'International Tables Vol C Tables 4.2.6.8 and 6.1.1.4'
O O 0.0492 0.0322 'International Tables Vol C Tables 4.2.6.8 and 6.1.1.4'
S S 0.3331 0.5567 'International Tables Vol C Tables 4.2.6.8 and 6.1.1.4'
Cl Cl 0.3639 0.7018 'International Tables Vol C Tables 4.2.6.8 and 6.1.1.4'
N N 0.0311 0.0180 'International Tables Vol C Tables 4.2.6.8 and 6.1.1.4'

loop_
_geom_angle_atom_site_label_1
_geom_angle_atom_site_label_2
_geom_angle_atom_site_label_3
_geom_angle
_geom_angle_site_symmetry_1
_geom_angle_site_symmetry_3
_geom_angle_publ_flag
O2 S1 O1 118.9(5) . . ?
O2 S1 N1 107.7(5) . . ?
O1 S1 N1 106.0(4) . . ?
O2 S1 C15 109.1(5) . . ?
O1 S1 C15 107.6(4) . . ?
N1 S1 C15 106.8(4) . . ?
O4 S2 O3 118.4(5) . . ?
O4 S2 N2 106.3(5) . . ?
O3 S2 N2 107.4(4) . . ?
O4 S2 C24 108.1(5) . . ?
O3 S2 C24 108.2(4) . . ?
N2 S2 C24 107.9(4) . . ?
C11 N1 S1 120.5(7) . . ?
C22 N2 S2 120.5(7) . . ?
C2 C1 C6 117.4(8) . . ?
C2 C1 H1B 121.3 . . ?
C6 C1 H1B 121.3 . . ?
C1 C2 C3 122.9(7) . . ?
C1 C2 C11 129.3(8) . . ?
C3 C2 C11 107.8(7) . . ?
C4 C3 C2 120.9(7) . . ?
C4 C3 C13 132.1(8) . . ?
C2 C3 C13 107.0(7) . . ?
C3 C4 C5 117.7(7) . . ?
C3 C4 H4B 121.2 . . ?
C5 C4 H4B 121.2 . . ?
C6 C5 C10 119.6(7) . . ?
C6 C5 C4 120.5(7) . . ?
C10 C5 C4 119.9(7) . . ?
C5 C6 C7 120.4(7) . . ?
C5 C6 C1 120.6(7) . . ?
C7 C6 C1 119.0(8) . . ?
C8 C7 C6 118.8(8) . . ?
C8 C7 H7A 120.6 . . ?
C6 C7 H7A 120.6 . . ?
C7 C8 C9 121.0(7) . . ?
C7 C8 C20 129.8(8) . . ?
C9 C8 C20 109.1(8) . . ?
C8 C9 C10 122.8(8) . . ?
C8 C9 C22 106.8(7) . . ?
C10 C9 C22 130.4(8) . . ?
C9 C10 C5 117.3(8) . . ?
C9 C10 H10A 121.4 . . ?
C5 C10 H10A 121.4 . . ?
N1 C11 C12 130.4(8) . . ?
N1 C11 C2 123.9(8) . . ?
C12 C11 C2 105.6(7) . . ?
C13 C12 C14 133.0(8) . . ?
C13 C12 C11 108.5(7) . . ?
C14 C12 C11 118.3(8) . . ?
C12 C13 C3 111.0(7) . . ?
C12 C13 C30 126.8(7) . . ?
C3 C13 C30 122.1(7) . . ?
C15 C14 C19 117.5(8) . . ?
C15 C14 C12 120.5(8) . . ?
C19 C14 C12 121.9(8) . . ?
C14 C15 C16 124.8(9) . . ?
C14 C15 S1 121.9(7) . . ?
C16 C15 S1 113.2(8) . . ?
C17 C16 C15 116.9(10) . . ?
C17 C16 H16A 121.6 . . ?
C15 C16 H16A 121.6 . . ?
C16 C17 C18 121.7(9) . . ?
C16 C17 H17A 119.2 . . ?
C18 C17 H17A 119.2 . . ?
C17 C18 C19 120.8(9) . . ?
C17 C18 H18A 119.6 . . ?
C19 C18 H18A 119.6 . . ?
C14 C19 C18 118.2(9) . . ?
C14 C19 H19A 120.9 . . ?
C18 C19 H19A 120.9 . . ?
C21 C20 C8 109.2(7) . . ?
C21 C20 C42 131.9(8) . . ?
C8 C20 C42 118.9(8) . . ?
C20 C21 C23 131.5(8) . . ?
C20 C21 C22 108.2(7) . . ?
C23 C21 C22 120.2(8) . . ?
N2 C22 C21 128.7(8) . . ?
N2 C22 C9 124.5(8) . . ?
C21 C22 C9 106.7(7) . . ?
C24 C23 C28 118.4(8) . . ?
C24 C23 C21 119.4(8) . . ?
C28 C23 C21 122.2(8) . . ?
C23 C24 C25 122.4(9) . . ?
C23 C24 S2 121.7(7) . . ?
C25 C24 S2 115.8(8) . . ?
C26 C25 C24 119.9(10) . . ?
C26 C25 H25A 120.1 . . ?
C24 C25 H25A 120.1 . . ?
C25 C26 C27 119.3(9) . . ?
C25 C26 H26A 120.4 . . ?
C27 C26 H26A 120.4 . . ?
C28 C27 C26 120.8(9) . . ?
C28 C27 H27A 119.6 . . ?
C26 C27 H27A 119.6 . . ?
C27 C28 C23 119.2(9) . . ?
C27 C28 H28A 120.4 . . ?
C23 C28 H28A 120.4 . . ?
C31 C30 C35 121.8(8) . . ?
C31 C30 C13 117.9(8) . . ?
C35 C30 C13 120.1(8) . . ?
C30 C31 C32 117.7(9) . . ?
C30 C31 C36 122.1(8) . . ?
C32 C31 C36 120.2(9) . . ?
C31 C32 C33 123.3(9) . . ?
C31 C32 H32A 118.3 . . ?
C33 C32 H32A 118.3 . . ?
C32 C33 C34 116.4(8) . . ?
C32 C33 C38 124.8(9) . . ?
C34 C33 C38 118.8(9) . . ?
C35 C34 C33 122.3(9) . . ?
C35 C34 H34A 118.9 . . ?
C33 C34 H34A 118.9 . . ?
C34 C35 C30 118.4(9) . . ?
C34 C35 C37 120.2(9) . . ?
C30 C35 C37 121.3(8) . . ?
C31 C36 H36A 109.5 . . ?
C31 C36 H36B 109.5 . . ?
H36A C36 H36B 109.5 . . ?
C31 C36 H36C 109.5 . . ?
H36A C36 H36C 109.5 . . ?
H36B C36 H36C 109.5 . . ?
C35 C37 H37A 109.5 . . ?
C35 C37 H37B 109.5 . . ?
H37A C37 H37B 109.5 . . ?
C35 C37 H37C 109.5 . . ?
H37A C37 H37C 109.5 . . ?
H37B C37 H37C 109.5 . . ?
C41 C38 C40 107.5(11) . . ?
C41 C38 C33 110.7(10) . . ?
C40 C38 C33 112.6(10) . . ?
C41 C38 C39 110.3(14) . . ?
C40 C38 C39 107.5(10) . . ?
C33 C38 C39 108.2(11) . . ?
C38 C39 H39A 109.5 . . ?
C38 C39 H39B 109.5 . . ?
H39A C39 H39B 109.5 . . ?
C38 C39 H39C 109.5 . . ?
H39A C39 H39C 109.5 . . ?
H39B C39 H39C 109.5 . . ?
C38 C40 H40A 109.5 . . ?
C38 C40 H40B 109.5 . . ?
H40A C40 H40B 109.5 . . ?
C38 C40 H40C 109.5 . . ?
H40A C40 H40C 109.5 . . ?
H40B C40 H40C 109.5 . . ?
C38 C41 H41A 109.5 . . ?
C38 C41 H41B 109.5 . . ?
H41A C41 H41B 109.5 . . ?
C38 C41 H41C 109.5 . . ?
H41A C41 H41C 109.5 . . ?
H41B C41 H41C 109.5 . . ?
C47 C42 C43 120.9(8) . . ?
C47 C42 C20 121.0(8) . . ?
C43 C42 C20 118.0(8) . . ?
C44 C43 C42 117.0(8) . . ?
C44 C43 C48 120.5(8) . . ?
C42 C43 C48 122.6(8) . . ?
C43 C44 C45 123.2(8) . . ?
C43 C44 H44A 118.4 . . ?
C45 C44 H44A 118.4 . . ?
C46 C45 C44 117.9(8) . . ?
C46 C45 C50 122.0(9) . . ?
C44 C45 C50 120.1(8) . . ?
C45 C46 C47 121.5(10) . . ?
C45 C46 H46A 119.3 . . ?
C47 C46 H46A 119.3 . . ?
C42 C47 C46 119.6(8) . . ?
C42 C47 C49 122.5(8) . . ?
C46 C47 C49 118.0(9) . . ?
C43 C48 H48A 109.5 . . ?
C43 C48 H48B 109.5 . . ?
H48A C48 H48B 109.5 . . ?
C43 C48 H48C 109.5 . . ?
H48A C48 H48C 109.5 . . ?
H48B C48 H48C 109.5 . . ?
C47 C49 H49A 109.5 . . ?
C47 C49 H49B 109.5 . . ?
H49A C49 H49B 109.5 . . ?
C47 C49 H49C 109.5 . . ?
H49A C49 H49C 109.5 . . ?
H49B C49 H49C 109.5 . . ?
C52 C50 C53 109.4(10) . . ?
C52 C50 C51 109.1(10) . . ?
C53 C50 C51 107.6(12) . . ?
C52 C50 C45 114.5(10) . . ?
C53 C50 C45 109.1(9) . . ?
C51 C50 C45 106.9(8) . . ?
C50 C51 H51A 109.5 . . ?
C50 C51 H51B 109.5 . . ?
H51A C51 H51B 109.5 . . ?
C50 C51 H51C 109.5 . . ?
H51A C51 H51C 109.5 . . ?
H51B C51 H51C 109.5 . . ?
C50 C52 H52A 109.5 . . ?
C50 C52 H52B 109.5 . . ?
H52A C52 H52B 109.5 . . ?
C50 C52 H52C 109.5 . . ?
H52A C52 H52C 109.5 . . ?
H52B C52 H52C 109.5 . . ?
C50 C53 H53A 109.5 . . ?
C50 C53 H53B 109.5 . . ?
H53A C53 H53B 109.5 . . ?
C50 C53 H53C 109.5 . . ?
H53A C53 H53C 109.5 . . ?
H53B C53 H53C 109.5 . . ?
Cl3S C1S Cl1S 113.2(8) . . ?
Cl3S C1S Cl2S 109.6(7) . . ?
Cl1S C1S Cl2S 111.0(7) . . ?
Cl3S C1S H1SA 107.6 . . ?
Cl1S C1S H1SA 107.6 . . ?
Cl2S C1S H1SA 107.6 . . ?

loop_
_geom_bond_atom_site_label_1
_geom_bond_atom_site_label_2
_geom_bond_distance
_geom_bond_site_symmetry_2
_geom_bond_publ_flag
S1 O2 1.411(9) . ?
S1 O1 1.431(8) . ?
S1 N1 1.630(8) . ?
S1 C15 1.787(10) . ?
S2 O4 1.417(9) . ?
S2 O3 1.423(8) . ?
S2 N2 1.647(7) . ?
S2 C24 1.767(9) . ?
N1 C11 1.253(12) . ?
N2 C22 1.262(12) . ?
C1 C2 1.353(11) . ?
C1 C6 1.429(11) . ?
C1 H1B 0.9500 . ?
C2 C3 1.413(12) . ?
C2 C11 1.502(11) . ?
C3 C4 1.370(11) . ?
C3 C13 1.486(10) . ?
C4 C5 1.438(11) . ?
C4 H4B 0.9500 . ?
C5 C6 1.396(11) . ?
C5 C10 1.432(11) . ?
C6 C7 1.414(12) . ?
C7 C8 1.357(12) . ?
C7 H7A 0.9500 . ?
C8 C9 1.378(12) . ?
C8 C20 1.502(11) . ?
C9 C10 1.370(11) . ?
C9 C22 1.502(12) . ?
C10 H10A 0.9500 . ?
C11 C12 1.493(11) . ?
C12 C13 1.348(12) . ?
C12 C14 1.461(11) . ?
C13 C30 1.511(11) . ?
C14 C15 1.356(14) . ?
C14 C19 1.401(12) . ?
C15 C16 1.395(13) . ?
C16 C17 1.339(14) . ?
C16 H16A 0.9500 . ?
C17 C18 1.376(16) . ?
C17 H17A 0.9500 . ?
C18 C19 1.407(14) . ?
C18 H18A 0.9500 . ?
C19 H19A 0.9500 . ?
C20 C21 1.356(13) . ?
C20 C42 1.506(12) . ?
C21 C23 1.481(11) . ?
C21 C22 1.487(12) . ?
C23 C24 1.374(14) . ?
C23 C28 1.407(12) . ?
C24 C25 1.384(13) . ?
C25 C26 1.363(14) . ?
C25 H25A 0.9500 . ?
C26 C27 1.404(15) . ?
C26 H26A 0.9500 . ?
C27 C28 1.394(13) . ?
C27 H27A 0.9500 . ?
C28 H28A 0.9500 . ?
C30 C31 1.385(12) . ?
C30 C35 1.398(13) . ?
C31 C32 1.384(13) . ?
C31 C36 1.492(14) . ?
C32 C33 1.394(14) . ?
C32 H32A 0.9500 . ?
C33 C34 1.410(13) . ?
C33 C38 1.516(14) . ?
C34 C35 1.374(12) . ?
C34 H34A 0.9500 . ?
C35 C37 1.509(13) . ?
C36 H36A 0.9800 . ?
C36 H36B 0.9800 . ?
C36 H36C 0.9800 . ?
C37 H37A 0.9800 . ?
C37 H37B 0.9800 . ?
C37 H37C 0.9800 . ?
C38 C41 1.498(17) . ?
C38 C40 1.520(16) . ?
C38 C39 1.53(2) . ?
C39 H39A 0.9800 . ?
C39 H39B 0.9800 . ?
C39 H39C 0.9800 . ?
C40 H40A 0.9800 . ?
C40 H40B 0.9800 . ?
C40 H40C 0.9800 . ?
C41 H41A 0.9800 . ?
C41 H41B 0.9800 . ?
C41 H41C 0.9800 . ?
C42 C47 1.388(14) . ?
C42 C43 1.409(13) . ?
C43 C44 1.392(12) . ?
C43 C48 1.478(14) . ?
C44 C45 1.403(13) . ?
C44 H44A 0.9500 . ?
C45 C46 1.364(13) . ?
C45 C50 1.571(13) . ?
C46 C47 1.403(13) . ?
C46 H46A 0.9500 . ?
C47 C49 1.520(13) . ?
C48 H48A 0.9800 . ?
C48 H48B 0.9800 . ?
C48 H48C 0.9800 . ?
C49 H49A 0.9800 . ?
C49 H49B 0.9800 . ?
C49 H49C 0.9800 . ?
C50 C52 1.481(14) . ?
C50 C53 1.534(15) . ?
C50 C51 1.551(18) . ?
C51 H51A 0.9800 . ?
C51 H51B 0.9800 . ?
C51 H51C 0.9800 . ?
C52 H52A 0.9800 . ?
C52 H52B 0.9800 . ?
C52 H52C 0.9800 . ?
C53 H53A 0.9800 . ?
C53 H53B 0.9800 . ?
C53 H53C 0.9800 . ?
C1S Cl3S 1.726(15) . ?
C1S Cl1S 1.726(13) . ?
C1S Cl2S 1.748(13) . ?
C1S H1SA 1.0000 . ?

loop_
_geom_torsion_atom_site_label_1
_geom_torsion_atom_site_label_2
_geom_torsion_atom_site_label_3
_geom_torsion_atom_site_label_4
_geom_torsion
_geom_torsion_site_symmetry_1
_geom_torsion_site_symmetry_2
_geom_torsion_site_symmetry_3
_geom_torsion_site_symmetry_4
_geom_torsion_publ_flag
O2 S1 N1 C11 -126.4(9) . . . . ?
O1 S1 N1 C11 105.4(9) . . . . ?
C15 S1 N1 C11 -9.2(10) . . . . ?
O4 S2 N2 C22 127.6(9) . . . . ?
O3 S2 N2 C22 -104.7(9) . . . . ?
C24 S2 N2 C22 11.7(10) . . . . ?
C6 C1 C2 C3 -3.9(15) . . . . ?
C6 C1 C2 C11 178.1(9) . . . . ?
C1 C2 C3 C4 2.8(16) . . . . ?
C11 C2 C3 C4 -178.9(8) . . . . ?
C1 C2 C3 C13 -177.3(9) . . . . ?
C11 C2 C3 C13 1.1(11) . . . . ?
C2 C3 C4 C5 -0.3(15) . . . . ?
C13 C3 C4 C5 179.8(9) . . . . ?
C3 C4 C5 C6 -0.7(14) . . . . ?
C3 C4 C5 C10 -179.8(9) . . . . ?
C10 C5 C6 C7 -2.5(13) . . . . ?
C4 C5 C6 C7 178.3(9) . . . . ?
C10 C5 C6 C1 178.6(9) . . . . ?
C4 C5 C6 C1 -0.5(13) . . . . ?
C2 C1 C6 C5 2.8(13) . . . . ?
C2 C1 C6 C7 -176.1(9) . . . . ?
C5 C6 C7 C8 0.0(14) . . . . ?
C1 C6 C7 C8 178.9(9) . . . . ?
C6 C7 C8 C9 2.5(15) . . . . ?
C6 C7 C8 C20 -178.7(9) . . . . ?
C7 C8 C9 C10 -2.5(15) . . . . ?
C20 C8 C9 C10 178.4(9) . . . . ?
C7 C8 C9 C22 178.0(9) . . . . ?
C20 C8 C9 C22 -1.1(11) . . . . ?
C8 C9 C10 C5 -0.1(14) . . . . ?
C22 C9 C10 C5 179.3(9) . . . . ?
C6 C5 C10 C9 2.5(14) . . . . ?
C4 C5 C10 C9 -178.3(8) . . . . ?
S1 N1 C11 C12 0.1(16) . . . . ?
S1 N1 C11 C2 -176.8(7) . . . . ?
C1 C2 C11 N1 -5.3(17) . . . . ?
C3 C2 C11 N1 176.4(10) . . . . ?
C1 C2 C11 C12 177.1(10) . . . . ?
C3 C2 C11 C12 -1.1(10) . . . . ?
N1 C11 C12 C13 -176.6(11) . . . . ?
C2 C11 C12 C13 0.7(11) . . . . ?
N1 C11 C12 C14 7.5(16) . . . . ?
C2 C11 C12 C14 -175.1(8) . . . . ?
C14 C12 C13 C3 174.9(9) . . . . ?
C11 C12 C13 C3 -0.1(11) . . . . ?
C14 C12 C13 C30 -4.4(18) . . . . ?
C11 C12 C13 C30 -179.4(9) . . . . ?
C4 C3 C13 C12 179.3(11) . . . . ?
C2 C3 C13 C12 -0.6(11) . . . . ?
C4 C3 C13 C30 -1.4(16) . . . . ?
C2 C3 C13 C30 178.7(9) . . . . ?
C13 C12 C14 C15 -177.2(11) . . . . ?
C11 C12 C14 C15 -2.6(13) . . . . ?
C13 C12 C14 C19 -1.4(17) . . . . ?
C11 C12 C14 C19 173.2(8) . . . . ?
C19 C14 C15 C16 -1.5(15) . . . . ?
C12 C14 C15 C16 174.5(9) . . . . ?
C19 C14 C15 S1 176.2(7) . . . . ?
C12 C14 C15 S1 -7.8(13) . . . . ?
O2 S1 C15 C14 129.6(9) . . . . ?
O1 S1 C15 C14 -100.1(9) . . . . ?
N1 S1 C15 C14 13.4(10) . . . . ?
O2 S1 C15 C16 -52.5(8) . . . . ?
O1 S1 C15 C16 77.8(8) . . . . ?
N1 S1 C15 C16 -168.7(7) . . . . ?
C14 C15 C16 C17 1.7(15) . . . . ?
S1 C15 C16 C17 -176.1(8) . . . . ?
C15 C16 C17 C18 -0.9(16) . . . . ?
C16 C17 C18 C19 -0.1(17) . . . . ?
C15 C14 C19 C18 0.4(14) . . . . ?
C12 C14 C19 C18 -175.5(9) . . . . ?
C17 C18 C19 C14 0.3(16) . . . . ?
C7 C8 C20 C21 -178.3(10) . . . . ?
C9 C8 C20 C21 0.7(11) . . . . ?
C7 C8 C20 C42 2.5(16) . . . . ?
C9 C8 C20 C42 -178.6(9) . . . . ?
C8 C20 C21 C23 -175.9(9) . . . . ?
C42 C20 C21 C23 3.2(19) . . . . ?
C8 C20 C21 C22 0.0(11) . . . . ?
C42 C20 C21 C22 179.2(10) . . . . ?
S2 N2 C22 C21 -3.5(15) . . . . ?
S2 N2 C22 C9 174.8(7) . . . . ?
C20 C21 C22 N2 177.9(10) . . . . ?
C23 C21 C22 N2 -5.6(15) . . . . ?
C20 C21 C22 C9 -0.7(11) . . . . ?
C23 C21 C22 C9 175.8(8) . . . . ?
C8 C9 C22 N2 -177.6(9) . . . . ?
C10 C9 C22 N2 2.9(17) . . . . ?
C8 C9 C22 C21 1.1(10) . . . . ?
C10 C9 C22 C21 -178.4(9) . . . . ?
C20 C21 C23 C24 178.8(11) . . . . ?
C22 C21 C23 C24 3.3(13) . . . . ?
C20 C21 C23 C28 0.0(16) . . . . ?
C22 C21 C23 C28 -175.5(8) . . . . ?
C28 C23 C24 C25 2.1(15) . . . . ?
C21 C23 C24 C25 -176.7(8) . . . . ?
C28 C23 C24 S2 -174.4(7) . . . . ?
C21 C23 C24 S2 6.8(12) . . . . ?
O4 S2 C24 C23 -128.3(8) . . . . ?
O3 S2 C24 C23 102.2(8) . . . . ?
N2 S2 C24 C23 -13.7(9) . . . . ?
O4 S2 C24 C25 55.0(9) . . . . ?
O3 S2 C24 C25 -74.5(9) . . . . ?
N2 S2 C24 C25 169.6(8) . . . . ?
C23 C24 C25 C26 -1.1(15) . . . . ?
S2 C24 C25 C26 175.6(8) . . . . ?
C24 C25 C26 C27 -0.4(16) . . . . ?
C25 C26 C27 C28 1.0(17) . . . . ?
C26 C27 C28 C23 0.0(16) . . . . ?
C24 C23 C28 C27 -1.5(14) . . . . ?
C21 C23 C28 C27 177.3(9) . . . . ?
C12 C13 C30 C31 96.4(11) . . . . ?
C3 C13 C30 C31 -82.8(11) . . . . ?
C12 C13 C30 C35 -78.6(13) . . . . ?
C3 C13 C30 C35 102.1(10) . . . . ?
C35 C30 C31 C32 2.0(13) . . . . ?
C13 C30 C31 C32 -172.9(8) . . . . ?
C35 C30 C31 C36 -179.9(9) . . . . ?
C13 C30 C31 C36 5.1(12) . . . . ?
C30 C31 C32 C33 1.0(14) . . . . ?
C36 C31 C32 C33 -177.1(9) . . . . ?
C31 C32 C33 C34 -3.1(14) . . . . ?
C31 C32 C33 C38 174.3(10) . . . . ?
C32 C33 C34 C35 2.3(14) . . . . ?
C38 C33 C34 C35 -175.3(10) . . . . ?
C33 C34 C35 C30 0.5(14) . . . . ?
C33 C34 C35 C37 176.7(9) . . . . ?
C31 C30 C35 C34 -2.8(13) . . . . ?
C13 C30 C35 C34 172.1(9) . . . . ?
C31 C30 C35 C37 -178.9(9) . . . . ?
C13 C30 C35 C37 -4.1(13) . . . . ?
C32 C33 C38 C41 -122.6(13) . . . . ?
C34 C33 C38 C41 54.7(16) . . . . ?
C32 C33 C38 C40 -2.3(15) . . . . ?
C34 C33 C38 C40 175.0(9) . . . . ?
C32 C33 C38 C39 116.3(12) . . . . ?
C34 C33 C38 C39 -66.3(14) . . . . ?
C21 C20 C42 C47 79.1(15) . . . . ?
C8 C20 C42 C47 -101.9(10) . . . . ?
C21 C20 C42 C43 -103.2(12) . . . . ?
C8 C20 C42 C43 75.9(11) . . . . ?
C47 C42 C43 C44 -1.5(12) . . . . ?
C20 C42 C43 C44 -179.3(8) . . . . ?
C47 C42 C43 C48 178.9(8) . . . . ?
C20 C42 C43 C48 1.1(12) . . . . ?
C42 C43 C44 C45 2.5(12) . . . . ?
C48 C43 C44 C45 -177.9(8) . . . . ?
C43 C44 C45 C46 -1.4(13) . . . . ?
C43 C44 C45 C50 177.3(9) . . . . ?
C44 C45 C46 C47 -0.8(14) . . . . ?
C50 C45 C46 C47 -179.5(9) . . . . ?
C43 C42 C47 C46 -0.5(13) . . . . ?
C20 C42 C47 C46 177.1(9) . . . . ?
C43 C42 C47 C49 179.0(8) . . . . ?
C20 C42 C47 C49 -3.4(13) . . . . ?
C45 C46 C47 C42 1.8(14) . . . . ?
C45 C46 C47 C49 -177.8(9) . . . . ?
C46 C45 C50 C52 -165.8(10) . . . . ?
C44 C45 C50 C52 15.5(13) . . . . ?
C46 C45 C50 C53 -42.8(14) . . . . ?
C44 C45 C50 C53 138.5(11) . . . . ?
C46 C45 C50 C51 73.2(12) . . . . ?
C44 C45 C50 C51 -105.5(11) . . . . ?

loop_
_platon_squeeze_void_nr
_platon_squeeze_void_average_x
_platon_squeeze_void_average_y
_platon_squeeze_void_average_z
_platon_squeeze_void_volume
_platon_squeeze_void_count_electrons
_platon_squeeze_void_content
1 0.049 0.720 0.194 157 58 ' '
2 0.049 0.280 0.694 156 58 ' '
3 0.550 0.220 0.194 157 58 ' '
4 0.549 0.780 0.694 156 58 ' '
